data_4080714
loop_
_publ_author_name
'Peterson, Jeffrey K.'
'MacDonald, Matthew R.'
'Ziller, Joseph W.'
'Evans, William J.'

_publ_contact_author
; 
Professor William J. Evans
Department of Chemistry
1102 Natural Sciences II
University of California, Irvine
Irvine, CA 92697-2025
;
_publ_section_title
;
 Synthetic Aspects of (C5H4SiMe3)3Ln Rare-Earth Chemistry: Formation of
 (C5H4SiMe3)3Lu via [(C5H4SiMe3)2Ln]+Metallocene Precursors
;
_journal_issue 9
_journal_name_full Organometallics
_journal_page_first 2625
_journal_paper_doi 10.1021/om400116d
_journal_volume 32
_journal_year 2013
_chemical_formula_sum 'C28 H47 La O Si3'
_chemical_formula_weight 622.84
_chemical_name_systematic
; 
 ? 
;
_space_group_IT_number 33
_symmetry_cell_setting orthorhombic
_symmetry_space_group_name_Hall 'P 2c -2n'
_symmetry_space_group_name_H-M 'P n a 21'
_atom_sites_solution_hydrogens geom
_atom_sites_solution_primary direct
_atom_sites_solution_secondary difmap
_audit_creation_method SHELXTL-97
_cell_angle_alpha 90.00
_cell_angle_beta 90.00
_cell_angle_gamma 90.00
_cell_formula_units_Z 8
_cell_length_a 25.766(2)
_cell_length_b 13.5773(11)
_cell_length_c 17.9154(15)
_cell_measurement_reflns_used 9762
_cell_measurement_temperature 143(2)
_cell_measurement_theta_max 28.25
_cell_measurement_theta_min 2.46
_cell_volume 6267.4(9)
_computing_cell_refinement 'Bruker SAINT'
_computing_data_collection 'Bruker APEX2'
_computing_data_reduction 'Bruker SAINT'
_computing_molecular_graphics 'Bruker SHELXTL'
_computing_publication_material 'Bruker SHELXTL'
_computing_structure_refinement 'SHELXL-97 (Sheldrick, 2008)'
_computing_structure_solution 'SHELXS-97 (Sheldrick, 2008)'
_diffrn_ambient_temperature 143(2)
_diffrn_measured_fraction_theta_full 0.998
_diffrn_measured_fraction_theta_max 0.998
_diffrn_measurement_device_type 'Bruker APEX-II CCD'
_diffrn_measurement_method '\f and \w scans'
_diffrn_radiation_monochromator graphite
_diffrn_radiation_source 'fine-focus sealed tube'
_diffrn_radiation_type MoK\a
_diffrn_radiation_wavelength 0.71073
_diffrn_reflns_av_R_equivalents 0.0340
_diffrn_reflns_av_sigmaI/netI 0.0260
_diffrn_reflns_limit_h_max 32
_diffrn_reflns_limit_h_min -32
_diffrn_reflns_limit_k_max 16
_diffrn_reflns_limit_k_min -16
_diffrn_reflns_limit_l_max 22
_diffrn_reflns_limit_l_min -22
_diffrn_reflns_number 64752
_diffrn_reflns_theta_full 25.50
_diffrn_reflns_theta_max 26.37
_diffrn_reflns_theta_min 1.58
_exptl_absorpt_coefficient_mu 1.495
_exptl_absorpt_correction_T_max 0.6770
_exptl_absorpt_correction_T_min 0.5897
_exptl_absorpt_correction_type numerical
_exptl_absorpt_process_details 'Bruker SADABS'
_exptl_crystal_colour colorless
_exptl_crystal_density_diffrn 1.320
_exptl_crystal_density_meas ?
_exptl_crystal_density_method 'not measured'
_exptl_crystal_description irregular
_exptl_crystal_F_000 2576
_exptl_crystal_size_max 0.40
_exptl_crystal_size_mid 0.29
_exptl_crystal_size_min 0.28
_refine_diff_density_max 4.694
_refine_diff_density_min -1.538
_refine_diff_density_rms 0.162
_refine_ls_abs_structure_details 'Flack H D (1983), Acta Cryst. A39, 876-881'
_refine_ls_abs_structure_Flack 0.57(2)
_refine_ls_extinction_method none
_refine_ls_goodness_of_fit_ref 1.143
_refine_ls_hydrogen_treatment constr
_refine_ls_matrix_type full
_refine_ls_number_parameters 398
_refine_ls_number_reflns 12770
_refine_ls_number_restraints 1
_refine_ls_restrained_S_all 1.143
_refine_ls_R_factor_all 0.0680
_refine_ls_R_factor_gt 0.0655
_refine_ls_shift/su_max 1.672
_refine_ls_shift/su_mean 0.014
_refine_ls_structure_factor_coef Fsqd
_refine_ls_weighting_details 'calc w=1/[\s^2^(Fo^2^)+(0.0693P)^2^+42.6311P] where P=(Fo^2^+2Fc^2^)/3'
_refine_ls_weighting_scheme calc
_refine_ls_wR_factor_gt 0.1610
_refine_ls_wR_factor_ref 0.1631
_reflns_number_gt 12267
_reflns_number_total 12770
_reflns_threshold_expression >2sigma(I)
_cod_data_source_file om400116d_si_003.cif
_cod_data_source_block jkp2
_cod_depositor_comments
;
The following automatic conversions were performed:

'_symmetry_cell_setting' value 'Orthorhombic' changed to
'orthorhombic' according to
/home/saulius/struct/CIF-dictionaries/cif_core.dic dictionary named
'cif_core.dic' version 2.3.1 from 2005-06-27.

Automatic conversion script
Id: cif_fix_values 1891 2012-01-12 08:04:46Z andrius 

The following automatic conversions were performed:

'_exptl_crystal_density_meas' value 'none' was changed to '?' - the
value is perceived as not measured.

Automatic conversion script
Id: cif_fix_values 3008 2015-01-20 13:52:24Z robertas 
;
_cod_original_cell_volume 6267.3(9)
_cod_original_sg_symbol_H-M Pna2(1)
_cod_database_code 4080714

loop_
_symmetry_equiv_pos_as_xyz
'x, y, z'
'-x, -y, z+1/2'
'x+1/2, -y+1/2, z'
'-x+1/2, y+1/2, z+1/2'

loop_
_atom_site_label
_atom_site_type_symbol
_atom_site_fract_x
_atom_site_fract_y
_atom_site_fract_z
_atom_site_U_iso_or_equiv
_atom_site_adp_type
_atom_site_occupancy
_atom_site_symmetry_multiplicity
_atom_site_calc_flag
_atom_site_refinement_flags
_atom_site_disorder_assembly
_atom_site_disorder_group
La1 La 0.022276(17) 0.71321(3) 0.32462(3) 0.02848(12) Uani 1 1 d . A .
Si1 Si 0.04166(18) 0.9814(2) 0.4534(2) 0.0657(10) Uani 1 1 d . . .
Si2 Si 0.04950(11) 0.44376(19) 0.45900(15) 0.0372(5) Uani 1 1 d . A .
Si3 Si -0.12316(12) 0.7784(3) 0.2348(2) 0.0567(9) Uani 1 1 d . . .
O1 O 0.1196(2) 0.7507(5) 0.3208(4) 0.0335(13) Uani 1 1 d . A .
C1 C 0.0160(4) 0.8532(8) 0.4469(6) 0.040(2) Uiso 1 1 d . A .
C2 C -0.0364(5) 0.8297(11) 0.4295(7) 0.061(3) Uiso 1 1 d . . .
H2A H -0.0619 0.8808 0.4129 0.073 Uiso 1 1 calc R A .
C3 C -0.0494(6) 0.7386(11) 0.4390(8) 0.069(4) Uiso 1 1 d . A .
H3A H -0.0857 0.7123 0.4398 0.083 Uiso 1 1 calc R . .
C4 C -0.0036(5) 0.6941(10) 0.4777(8) 0.064(3) Uiso 1 1 d . . .
H4A H -0.0037 0.6313 0.5069 0.077 Uiso 1 1 calc R A .
C5 C 0.0370(5) 0.7678(8) 0.4786(7) 0.043(2) Uiso 1 1 d . A .
H5A H 0.0703 0.7636 0.5071 0.052 Uiso 1 1 calc R . .
C6 C 0.1223(13) 0.969(3) 0.444(2) 0.089(10) Uiso 0.50 1 d P A 1
H6A H 0.1351 0.9221 0.4817 0.134 Uiso 0.50 1 calc PR A 1
H6B H 0.1383 1.0334 0.4526 0.134 Uiso 0.50 1 calc PR A 1
H6C H 0.1313 0.9452 0.3943 0.134 Uiso 0.50 1 calc PR A 1
C7 C 0.0341(9) 1.0285(17) 0.5470(12) 0.075(5) Uiso 0.70 1 d P A 1
H7A H 0.0573 0.9927 0.5808 0.113 Uiso 0.70 1 calc PR A 1
H7B H -0.0019 1.0195 0.5632 0.113 Uiso 0.70 1 calc PR A 1
H7C H 0.0428 1.0987 0.5477 0.113 Uiso 0.70 1 calc PR A 1
C8 C 0.053(2) 1.043(4) 0.369(3) 0.082(14) Uiso 0.30 1 d P A 1
H8A H 0.0700 1.1067 0.3797 0.123 Uiso 0.30 1 calc PR A 1
H8B H 0.0204 1.0545 0.3433 0.123 Uiso 0.30 1 calc PR A 1
H8C H 0.0763 1.0033 0.3378 0.123 Uiso 0.30 1 calc PR A 1
C6B C 0.1005(15) 1.000(3) 0.420(2) 0.095(11) Uiso 0.50 1 d P A 2
H6BA H 0.0983 1.0127 0.3660 0.143 Uiso 0.50 1 calc PR A 2
H6BB H 0.1218 0.9410 0.4283 0.143 Uiso 0.50 1 calc PR A 2
H6BC H 0.1164 1.0564 0.4448 0.143 Uiso 0.50 1 calc PR A 2
C7B C 0.074(2) 1.003(5) 0.545(3) 0.093(16) Uiso 0.30 1 d P A 2
H7BA H 0.0543 0.9700 0.5843 0.139 Uiso 0.30 1 calc PR A 2
H7BB H 0.0748 1.0743 0.5549 0.139 Uiso 0.30 1 calc PR A 2
H7BC H 0.1093 0.9775 0.5432 0.139 Uiso 0.30 1 calc PR A 2
C8B C 0.0035(10) 1.061(2) 0.3863(14) 0.093(7) Uiso 0.70 1 d P A 2
H8BA H -0.0017 1.0253 0.3394 0.139 Uiso 0.70 1 calc PR A 2
H8BB H 0.0227 1.1219 0.3765 0.139 Uiso 0.70 1 calc PR A 2
H8BC H -0.0303 1.0770 0.4083 0.139 Uiso 0.70 1 calc PR A 2
C9 C 0.0385(3) 0.5062(7) 0.3680(5) 0.0336(18) Uiso 1 1 d . . .
C10 C 0.0751(4) 0.5263(7) 0.3107(5) 0.039(2) Uiso 1 1 d . A .
H10A H 0.1135 0.5175 0.3162 0.047 Uiso 1 1 calc R . .
C11 C 0.0499(4) 0.5431(7) 0.2424(6) 0.042(2) Uiso 1 1 d . . .
H11A H 0.0668 0.5426 0.1921 0.050 Uiso 1 1 calc R A .
C12 C -0.0042(4) 0.5336(8) 0.2564(6) 0.045(2) Uiso 1 1 d . A .
H12A H -0.0314 0.5256 0.2170 0.054 Uiso 1 1 calc R . .
C13 C -0.0108(4) 0.5115(7) 0.3303(6) 0.041(2) Uiso 1 1 d . A .
H13A H -0.0444 0.4892 0.3525 0.049 Uiso 1 1 calc R . .
C14 C -0.0136(5) 0.4288(11) 0.5056(8) 0.070(4) Uiso 1 1 d . . .
H14A H -0.0406 0.4607 0.4757 0.105 Uiso 1 1 calc R A .
H14B H -0.0122 0.4592 0.5551 0.105 Uiso 1 1 calc R . .
H14C H -0.0215 0.3585 0.5106 0.105 Uiso 1 1 calc R . .
C15 C 0.0802(6) 0.3200(11) 0.4410(8) 0.071(4) Uiso 1 1 d . . .
H15A H 0.0648 0.2906 0.3962 0.106 Uiso 1 1 calc R A .
H15B H 0.0742 0.2768 0.4839 0.106 Uiso 1 1 calc R . .
H15C H 0.1176 0.3284 0.4335 0.106 Uiso 1 1 calc R . .
C16 C 0.0937(5) 0.5135(10) 0.5215(7) 0.062(3) Uiso 1 1 d . . .
H16A H 0.0781 0.5775 0.5334 0.093 Uiso 1 1 calc R A .
H16B H 0.1270 0.5236 0.4964 0.093 Uiso 1 1 calc R . .
H16C H 0.0991 0.4762 0.5676 0.093 Uiso 1 1 calc R . .
C17 C -0.0515(4) 0.7993(7) 0.2253(6) 0.040(2) Uiso 1 1 d . A .
C18 C -0.0180(3) 0.7432(7) 0.1784(6) 0.0370(18) Uiso 1 1 d . . .
H18A H -0.0291 0.6901 0.1432 0.044 Uiso 1 1 calc R A .
C19 C 0.0305(4) 0.7887(7) 0.1792(7) 0.044(2) Uiso 1 1 d . A .
H19A H 0.0594 0.7722 0.1439 0.053 Uiso 1 1 calc R . .
C20 C 0.0292(4) 0.8729(8) 0.2228(6) 0.047(2) Uiso 1 1 d . . .
H20A H 0.0557 0.9266 0.2235 0.056 Uiso 1 1 calc R A .
C21 C -0.0212(4) 0.8786(8) 0.2508(6) 0.043(2) Uiso 1 1 d . A .
H21A H -0.0357 0.9375 0.2771 0.051 Uiso 1 1 calc R . .
C22 C -0.1500(9) 0.7398(17) 0.1448(13) 0.045(5) Uiso 0.50 1 d P B 1
H22A H -0.1465 0.7936 0.1087 0.068 Uiso 0.50 1 calc PR B 1
H22B H -0.1868 0.7234 0.1509 0.068 Uiso 0.50 1 calc PR B 1
H22C H -0.1312 0.6818 0.1267 0.068 Uiso 0.50 1 calc PR B 1
C23 C -0.1395(10) 0.6648(19) 0.3018(15) 0.060(6) Uiso 0.50 1 d P B 1
H23A H -0.1181 0.6688 0.3469 0.090 Uiso 0.50 1 calc PR B 1
H23B H -0.1323 0.6029 0.2757 0.090 Uiso 0.50 1 calc PR B 1
H23C H -0.1763 0.6670 0.3158 0.090 Uiso 0.50 1 calc PR B 1
C24 C -0.1531(10) 0.8780(18) 0.2743(15) 0.049(6) Uiso 0.50 1 d P B 1
H24A H -0.1471 0.9363 0.2433 0.074 Uiso 0.50 1 calc PR B 1
H24B H -0.1389 0.8892 0.3243 0.074 Uiso 0.50 1 calc PR B 1
H24C H -0.1905 0.8654 0.2779 0.074 Uiso 0.50 1 calc PR B 1
C22B C -0.1554(12) 0.829(2) 0.1461(18) 0.079(8) Uiso 0.50 1 d P B 2
H22D H -0.1523 0.7811 0.1057 0.118 Uiso 0.50 1 calc PR B 2
H22E H -0.1381 0.8907 0.1314 0.118 Uiso 0.50 1 calc PR B 2
H22F H -0.1921 0.8425 0.1560 0.118 Uiso 0.50 1 calc PR B 2
C23B C -0.1389(9) 0.6597(16) 0.2517(13) 0.048(5) Uiso 0.50 1 d P B 2
H23D H -0.1316 0.6199 0.2072 0.071 Uiso 0.50 1 calc PR B 2
H23E H -0.1760 0.6552 0.2638 0.071 Uiso 0.50 1 calc PR B 2
H23F H -0.1184 0.6350 0.2938 0.071 Uiso 0.50 1 calc PR B 2
C24B C -0.1506(9) 0.8719(17) 0.3068(15) 0.049(6) Uiso 0.50 1 d P B 2
H24D H -0.1254 0.8814 0.3471 0.074 Uiso 0.50 1 calc PR B 2
H24E H -0.1832 0.8465 0.3276 0.074 Uiso 0.50 1 calc PR B 2
H24F H -0.1572 0.9351 0.2820 0.074 Uiso 0.50 1 calc PR B 2
C25 C 0.1567(5) 0.7276(9) 0.3811(7) 0.055(3) Uiso 1 1 d . . .
H25A H 0.1644 0.6563 0.3831 0.066 Uiso 0.50 1 calc PR C 1
H25B H 0.1434 0.7495 0.4303 0.066 Uiso 0.50 1 calc PR C 1
H25C H 0.1428 0.6794 0.4149 0.066 Uiso 0.50 1 d PR C 2
H25D H 0.1649 0.7863 0.4085 0.066 Uiso 0.50 1 d PR C 2
C26 C 0.2040(8) 0.7865(14) 0.3577(11) 0.039(4) Uiso 0.50 1 d P D 1
H26A H 0.2353 0.7688 0.3868 0.047 Uiso 0.50 1 calc PR D 1
H26B H 0.1980 0.8585 0.3602 0.047 Uiso 0.50 1 calc PR D 1
C26B C 0.2070(12) 0.692(2) 0.3396(17) 0.072(7) Uiso 0.50 1 d P D 2
H26C H 0.2385 0.7064 0.3692 0.087 Uiso 0.50 1 calc PR D 2
H26D H 0.2056 0.6200 0.3295 0.087 Uiso 0.50 1 calc PR D 2
C27 C 0.2063(4) 0.7461(9) 0.2728(6) 0.047(2) Uiso 1 1 d . . .
H27A H 0.2290 0.7870 0.2408 0.056 Uiso 0.50 1 calc PR D 1
H27B H 0.2175 0.6764 0.2704 0.056 Uiso 0.50 1 calc PR D 1
H27C H 0.2250 0.7146 0.2331 0.056 Uiso 0.50 1 d PR D 2
H27D H 0.2216 0.8094 0.2821 0.056 Uiso 0.50 1 d PR D 2
C28 C 0.1494(4) 0.7583(7) 0.2530(5) 0.034(2) Uiso 1 1 d . A .
H28A H 0.1436 0.8234 0.2295 0.041 Uiso 0.50 1 calc PR E 1
H28B H 0.1387 0.7065 0.2174 0.041 Uiso 0.50 1 calc PR E 1
H28C H 0.1435 0.8207 0.2292 0.041 Uiso 0.50 1 d PR E 2
H28D H 0.1393 0.7071 0.2192 0.041 Uiso 0.50 1 d PR E 2
La2 La 0.227095(18) 0.19765(3) 0.17773(3) 0.03003(12) Uani 1 1 d . F .
Si4 Si 0.21021(12) 0.4650(2) 0.0489(2) 0.0567(9) Uani 1 1 d . . .
Si5 Si 0.37069(10) 0.2547(2) 0.27043(19) 0.0440(7) Uani 1 1 d . . .
Si6 Si 0.19476(16) -0.0709(2) 0.04175(18) 0.0565(8) Uani 1 1 d . F .
O2 O 0.1301(3) 0.2417(5) 0.1760(5) 0.0434(15) Uani 1 1 d . . .
C29 C 0.2373(4) 0.3385(8) 0.0549(6) 0.040(2) Uiso 1 1 d . F .
C30 C 0.2876(4) 0.3124(8) 0.0746(6) 0.047(2) Uiso 1 1 d . . .
H30A H 0.3171 0.3577 0.0865 0.056 Uiso 1 1 calc R F .
C31 C 0.2908(6) 0.2098(9) 0.0517(8) 0.061(3) Uiso 1 1 d . F .
H31A H 0.3242 0.1730 0.0463 0.073 Uiso 1 1 calc R . .
C32 C 0.2433(6) 0.1779(13) 0.0205(9) 0.077(4) Uiso 1 1 d . . .
H32A H 0.2375 0.1174 -0.0102 0.093 Uiso 1 1 calc R F .
C33 C 0.2136(6) 0.2554(10) 0.0233(8) 0.060(3) Uiso 1 1 d . F .
H33A H 0.1788 0.2581 -0.0013 0.072 Uiso 1 1 calc R . .
C34 C 0.2083(13) 0.507(3) -0.040(2) 0.089(9) Uiso 0.50 1 d P F 1
H34A H 0.2072 0.4510 -0.0745 0.133 Uiso 0.50 1 calc PR F 1
H34B H 0.2394 0.5465 -0.0500 0.133 Uiso 0.50 1 calc PR F 1
H34C H 0.1773 0.5477 -0.0470 0.133 Uiso 0.50 1 calc PR F 1
C35 C 0.1469(13) 0.478(3) 0.103(2) 0.088(9) Uiso 0.50 1 d P F 1
H35A H 0.1212 0.4317 0.0831 0.132 Uiso 0.50 1 calc PR F 1
H35B H 0.1338 0.5456 0.0975 0.132 Uiso 0.50 1 calc PR F 1
H35C H 0.1531 0.4641 0.1558 0.132 Uiso 0.50 1 calc PR F 1
C36 C 0.2641(16) 0.547(3) 0.099(3) 0.117(13) Uiso 0.50 1 d P F 1
H36A H 0.2918 0.5041 0.1181 0.175 Uiso 0.50 1 calc PR F 1
H36B H 0.2484 0.5829 0.1408 0.175 Uiso 0.50 1 calc PR F 1
H36C H 0.2787 0.5938 0.0633 0.175 Uiso 0.50 1 calc PR F 1
C34B C 0.1578(13) 0.457(3) -0.041(2) 0.090(9) Uiso 0.50 1 d P F 2
H34D H 0.1349 0.4002 -0.0342 0.134 Uiso 0.50 1 calc PR F 2
H34E H 0.1771 0.4503 -0.0877 0.134 Uiso 0.50 1 calc PR F 2
H34F H 0.1369 0.5175 -0.0425 0.134 Uiso 0.50 1 calc PR F 2
C35B C 0.1763(10) 0.5121(19) 0.1240(14) 0.059(6) Uiso 0.50 1 d P F 2
H35D H 0.1998 0.5200 0.1665 0.088 Uiso 0.50 1 calc PR F 2
H35E H 0.1482 0.4669 0.1374 0.088 Uiso 0.50 1 calc PR F 2
H35F H 0.1616 0.5763 0.1105 0.088 Uiso 0.50 1 calc PR F 2
C36B C 0.2586(8) 0.5508(17) -0.0061(13) 0.048(5) Uiso 0.50 1 d P F 2
H36D H 0.2921 0.5526 0.0199 0.072 Uiso 0.50 1 calc PR F 2
H36E H 0.2442 0.6175 -0.0090 0.072 Uiso 0.50 1 calc PR F 2
H36F H 0.2636 0.5249 -0.0567 0.072 Uiso 0.50 1 calc PR F 2
C37 C 0.2991(4) 0.2743(7) 0.2818(6) 0.038(2) Uiso 1 1 d . F .
C38 C 0.2650(4) 0.2183(7) 0.3279(7) 0.0406(19) Uiso 1 1 d . . .
H38A H 0.2755 0.1630 0.3616 0.049 Uiso 1 1 calc R F .
C39 C 0.2161(3) 0.2667(6) 0.3285(6) 0.0343(18) Uiso 1 1 d . F .
H39A H 0.1866 0.2507 0.3627 0.041 Uiso 1 1 calc R . .
C40 C 0.2206(4) 0.3548(7) 0.2840(5) 0.037(2) Uiso 1 1 d . . .
H40A H 0.1945 0.4092 0.2826 0.044 Uiso 1 1 calc R F .
C41 C 0.2710(4) 0.3612(7) 0.2557(5) 0.038(2) Uiso 1 1 d . F .
H41A H 0.2868 0.4208 0.2321 0.046 Uiso 1 1 calc R . .
C42 C 0.3869(11) 0.159(2) 0.2053(17) 0.063(7) Uiso 0.50 1 d P G 1
H42A H 0.3742 0.1772 0.1556 0.095 Uiso 0.50 1 calc PR G 1
H42B H 0.3708 0.0973 0.2211 0.095 Uiso 0.50 1 calc PR G 1
H42C H 0.4247 0.1510 0.2037 0.095 Uiso 0.50 1 calc PR G 1
C43 C 0.3998(13) 0.374(3) 0.239(2) 0.079(9) Uiso 0.50 1 d P G 1
H43A H 0.3923 0.3835 0.1858 0.119 Uiso 0.50 1 calc PR G 1
H43B H 0.4374 0.3717 0.2465 0.119 Uiso 0.50 1 calc PR G 1
H43C H 0.3849 0.4279 0.2678 0.119 Uiso 0.50 1 calc PR G 1
C44 C 0.3978(7) 0.2202(13) 0.3651(9) 0.025(3) Uiso 0.50 1 d P G 1
H44A H 0.4343 0.2014 0.3599 0.038 Uiso 0.50 1 calc PR G 1
H44B H 0.3780 0.1647 0.3855 0.038 Uiso 0.50 1 calc PR G 1
H44C H 0.3950 0.2767 0.3990 0.038 Uiso 0.50 1 calc PR G 1
C42B C 0.3833(9) 0.1304(17) 0.2319(13) 0.045(5) Uiso 0.50 1 d P G 2
H42D H 0.3685 0.0806 0.2653 0.067 Uiso 0.50 1 calc PR G 2
H42E H 0.4208 0.1201 0.2276 0.067 Uiso 0.50 1 calc PR G 2
H42F H 0.3672 0.1248 0.1825 0.067 Uiso 0.50 1 calc PR G 2
C43B C 0.4019(9) 0.3507(17) 0.2060(14) 0.046(5) Uiso 0.50 1 d P G 2
H43D H 0.3969 0.3311 0.1539 0.069 Uiso 0.50 1 calc PR G 2
H43E H 0.4391 0.3552 0.2168 0.069 Uiso 0.50 1 calc PR G 2
H43F H 0.3857 0.4150 0.2145 0.069 Uiso 0.50 1 calc PR G 2
C44B C 0.4026(13) 0.275(2) 0.3664(18) 0.072(8) Uiso 0.50 1 d P G 2
H44D H 0.3964 0.2178 0.3982 0.109 Uiso 0.50 1 calc PR G 2
H44E H 0.3875 0.3339 0.3900 0.109 Uiso 0.50 1 calc PR G 2
H44F H 0.4400 0.2848 0.3600 0.109 Uiso 0.50 1 calc PR G 2
C45 C 0.2059(4) -0.0089(8) 0.1338(6) 0.044(2) Uiso 1 1 d . . .
C46 C 0.2567(4) -0.0071(7) 0.1678(6) 0.043(2) Uiso 1 1 d . F .
H46A H 0.2891 -0.0315 0.1433 0.052 Uiso 1 1 calc R . .
C47 C 0.2522(5) 0.0153(9) 0.2442(6) 0.050(2) Uiso 1 1 d . . .
H47A H 0.2794 0.0042 0.2830 0.060 Uiso 1 1 calc R F .
C48 C 0.1995(4) 0.0280(8) 0.2573(6) 0.049(2) Uiso 1 1 d . F .
H48A H 0.1834 0.0286 0.3080 0.059 Uiso 1 1 calc R . .
C49 C 0.1716(4) 0.0140(7) 0.1905(6) 0.047(2) Uiso 1 1 d . F .
H49A H 0.1330 0.0070 0.1872 0.056 Uiso 1 1 calc R . .
C50 C 0.1467(8) -0.0143(16) -0.0160(12) 0.114(6) Uiso 1 1 d . . .
H50A H 0.1139 -0.0099 0.0115 0.171 Uiso 1 1 calc R F .
H50B H 0.1416 -0.0540 -0.0611 0.171 Uiso 1 1 calc R . .
H50C H 0.1582 0.0519 -0.0300 0.171 Uiso 1 1 calc R . .
C51 C 0.2612(5) -0.0829(10) -0.0122(7) 0.059(3) Uiso 1 1 d . . .
H51A H 0.2553 -0.1145 -0.0606 0.089 Uiso 1 1 calc R F .
H51B H 0.2854 -0.1228 0.0173 0.089 Uiso 1 1 calc R . .
H51C H 0.2761 -0.0172 -0.0200 0.089 Uiso 1 1 calc R . .
C52 C 0.1777(6) -0.1997(10) 0.0572(8) 0.067(3) Uiso 1 1 d . . .
H52A H 0.1503 -0.2039 0.0950 0.101 Uiso 1 1 calc R F .
H52B H 0.2084 -0.2358 0.0745 0.101 Uiso 1 1 calc R . .
H52C H 0.1653 -0.2286 0.0104 0.101 Uiso 1 1 calc R . .
C53 C 0.0991(4) 0.2632(8) 0.2433(6) 0.043(2) Uiso 1 1 d . . .
H53A H 0.1078 0.3287 0.2641 0.052 Uiso 1 1 calc R . .
H53B H 0.1045 0.2125 0.2823 0.052 Uiso 1 1 calc R . .
C54 C 0.0424(4) 0.2608(8) 0.2133(6) 0.045(2) Uiso 1 1 d . . .
H54A H 0.0177 0.2405 0.2528 0.053 Uiso 1 1 calc R . .
H54B H 0.0318 0.3259 0.1937 0.053 Uiso 1 1 calc R . .
C55 C 0.0449(5) 0.1861(9) 0.1526(6) 0.049(3) Uiso 1 1 d . . .
H55A H 0.0154 0.1927 0.1175 0.058 Uiso 1 1 calc R . .
H55B H 0.0458 0.1182 0.1726 0.058 Uiso 1 1 calc R . .
C56 C 0.0974(4) 0.2150(8) 0.1151(7) 0.049(3) Uiso 1 1 d . . .
H56A H 0.1122 0.1587 0.0871 0.059 Uiso 1 1 calc R . .
H56B H 0.0927 0.2711 0.0804 0.059 Uiso 1 1 calc R . .

loop_
_atom_site_aniso_label
_atom_site_aniso_U_11
_atom_site_aniso_U_22
_atom_site_aniso_U_33
_atom_site_aniso_U_23
_atom_site_aniso_U_13
_atom_site_aniso_U_12
La1 0.0257(2) 0.0256(2) 0.0341(2) -0.0035(2) 0.0060(2) -0.00177(16)
Si1 0.109(3) 0.0287(14) 0.059(2) -0.0073(14) 0.016(2) -0.0075(17)
Si2 0.0414(13) 0.0344(13) 0.0357(13) -0.0017(10) -0.0055(11) -0.0048(11)
Si3 0.0258(15) 0.083(2) 0.062(2) 0.0005(17) 0.0020(14) 0.0047(14)
O1 0.012(2) 0.060(4) 0.028(3) 0.000(3) -0.002(3) -0.007(2)
La2 0.0297(2) 0.0347(2) 0.0256(2) -0.0057(2) 0.00093(19) 0.01162(18)
Si4 0.0378(14) 0.0350(14) 0.097(3) 0.0126(16) 0.0240(16) 0.0094(12)
Si5 0.0153(12) 0.0626(18) 0.0541(18) -0.0128(14) -0.0048(11) 0.0128(11)
Si6 0.088(2) 0.0445(16) 0.0371(15) -0.0065(13) -0.0138(15) -0.0157(16)
O2 0.038(4) 0.054(4) 0.039(4) -0.011(4) -0.008(4) 0.012(3)

loop_
_atom_type_symbol
_atom_type_description
_atom_type_scat_dispersion_real
_atom_type_scat_dispersion_imag
_atom_type_scat_source
C C 0.0033 0.0016 'International Tables Vol C Tables 4.2.6.8 and 6.1.1.4'
H H 0.0000 0.0000 'International Tables Vol C Tables 4.2.6.8 and 6.1.1.4'
O O 0.0106 0.0060 'International Tables Vol C Tables 4.2.6.8 and 6.1.1.4'
Si Si 0.0817 0.0704 'International Tables Vol C Tables 4.2.6.8 and 6.1.1.4'
La La -0.2871 2.4523 'International Tables Vol C Tables 4.2.6.8 and 6.1.1.4'

loop_
_geom_angle_atom_site_label_1
_geom_angle_atom_site_label_2
_geom_angle_atom_site_label_3
_geom_angle
Cnt1 La1 O1 104.2
Cnt2 La1 O1 96.9
Cnt3 La1 O1 98.6
Cnt1 La1 Cnt2 119.4
Cnt1 La1 Cnt3 116.2
Cnt2 La1 Cnt3 115.6
O1 La1 C3 130.2(4)
O1 La1 C19 80.1(3)
C3 La1 C19 133.5(4)
O1 La1 C12 113.5(3)
C3 La1 C12 105.5(4)
C19 La1 C12 86.1(3)
O1 La1 C11 84.3(3)
C3 La1 C11 130.7(4)
C19 La1 C11 78.2(3)
C12 La1 C11 29.2(3)
O1 La1 C4 106.0(3)
C3 La1 C4 30.9(4)
C19 La1 C4 161.6(3)
C12 La1 C4 106.5(4)
C11 La1 C4 119.2(3)
O1 La1 C21 102.5(3)
C3 La1 C21 89.0(4)
C19 La1 C21 46.2(3)
C12 La1 C21 112.8(3)
C11 La1 C21 120.2(3)
C4 La1 C21 115.5(3)
O1 La1 C20 76.7(3)
C3 La1 C20 114.9(4)
C19 La1 C20 28.4(3)
C12 La1 C20 113.5(3)
C11 La1 C20 105.8(3)
C4 La1 C20 134.9(4)
C21 La1 C20 28.5(3)
O1 La1 C18 107.7(3)
C3 La1 C18 114.7(4)
C19 La1 C18 28.5(3)
C12 La1 C18 68.6(3)
C11 La1 C18 74.3(3)
C4 La1 C18 144.9(3)
C21 La1 C18 46.7(3)
C20 La1 C18 47.3(3)
O1 La1 C17 123.7(3)
C3 La1 C17 88.1(4)
C19 La1 C17 47.3(3)
C12 La1 C17 85.6(3)
C11 La1 C17 100.2(3)
C4 La1 C17 118.9(3)
C21 La1 C17 28.6(3)
C20 La1 C17 47.8(3)
C18 La1 C17 29.0(3)
O1 La1 C13 118.8(2)
C3 La1 C13 84.0(4)
C19 La1 C13 113.8(3)
C12 La1 C13 27.8(3)
C11 La1 C13 46.7(3)
C4 La1 C13 79.0(4)
C21 La1 C13 130.9(3)
C20 La1 C13 140.3(3)
C18 La1 C13 93.5(3)
C17 La1 C13 102.4(3)
O1 La1 C5 81.1(3)
C3 La1 C5 49.4(4)
C19 La1 C5 141.7(3)
C12 La1 C5 132.1(3)
C11 La1 C5 132.5(3)
C4 La1 C5 29.3(4)
C21 La1 C5 107.1(3)
C20 La1 C5 114.2(3)
C18 La1 C5 153.1(3)
C17 La1 C5 125.4(3)
C13 La1 C5 104.5(3)
O1 La1 C2 115.0(3)
C3 La1 C2 26.3(4)
C19 La1 C2 116.4(3)
C12 La1 C2 129.2(4)
C11 La1 C2 156.7(3)
C4 La1 C2 45.3(4)
C21 La1 C2 70.3(4)
C20 La1 C2 91.9(4)
C18 La1 C2 109.3(3)
C17 La1 C2 80.4(3)
C13 La1 C2 110.2(3)
C5 La1 C2 45.9(4)
O1 La1 C10 73.2(2)
C3 La1 C10 119.0(4)
C19 La1 C10 101.8(3)
C12 La1 C10 46.8(3)
C11 La1 C10 28.4(3)
C4 La1 C10 96.6(3)
C21 La1 C10 147.2(3)
C20 La1 C10 125.8(3)
C18 La1 C10 102.6(3)
C17 La1 C10 128.3(3)
C13 La1 C10 46.0(3)
C5 La1 C10 104.3(3)
C2 La1 C10 141.7(3)
O1 La1 C1 86.8(3)
C3 La1 C1 47.7(4)
C19 La1 C1 117.7(3)
C12 La1 C1 151.9(3)
C11 La1 C1 160.1(3)
C4 La1 C1 46.9(3)
C21 La1 C1 79.1(3)
C20 La1 C1 89.3(3)
C18 La1 C1 125.5(3)
C17 La1 C1 99.5(3)
C13 La1 C1 125.6(3)
C5 La1 C1 28.0(3)
C2 La1 C1 28.5(3)
C10 La1 C1 131.7(3)
O1 La1 C9 93.3(2)
C3 La1 C9 91.0(4)
C19 La1 C9 125.6(3)
C12 La1 C9 47.3(3)
C11 La1 C9 47.4(3)
C4 La1 C9 72.0(3)
C21 La1 C9 159.1(3)
C20 La1 C9 152.8(3)
C18 La1 C9 115.5(3)
C17 La1 C9 130.5(3)
C13 La1 C9 28.7(3)
C5 La1 C9 88.5(3)
C2 La1 C9 115.2(3)
C10 La1 C9 28.2(3)
C1 La1 C9 115.7(3)
C6B Si1 C8 57(2)
C6B Si1 C7 112.6(16)
C8 Si1 C7 130(2)
C6B Si1 C7B 84(2)
C8 Si1 C7B 127(3)
C7 Si1 C7B 34.2(19)
C6B Si1 C1 116.3(15)
C8 Si1 C1 117.0(19)
C7 Si1 C1 110.5(8)
C7B Si1 C1 111(2)
C6B Si1 C8B 99.2(16)
C8 Si1 C8B 43.1(19)
C7 Si1 C8B 109.4(11)
C7B Si1 C8B 134(2)
C1 Si1 C8B 108.0(9)
C6B Si1 C6 21.7(17)
C8 Si1 C6 78(2)
C7 Si1 C6 102.0(13)
C7B Si1 C6 69(2)
C1 Si1 C6 105.7(11)
C8B Si1 C6 120.9(14)
C14 Si2 C16 109.0(6)
C14 Si2 C9 108.3(6)
C16 Si2 C9 112.9(5)
C14 Si2 C15 110.5(7)
C16 Si2 C15 107.5(6)
C9 Si2 C15 108.7(5)
C23B Si3 C24 124.8(12)
C23B Si3 C22 78.1(10)
C24 Si3 C22 114.8(12)
C23B Si3 C17 113.4(8)
C24 Si3 C17 111.2(9)
C22 Si3 C17 109.6(8)
C23B Si3 C22B 112.9(13)
C24 Si3 C22B 82.1(13)
C22 Si3 C22B 38.0(12)
C17 Si3 C22B 107.2(10)
C23B Si3 C24B 114.6(11)
C24 Si3 C24B 17.2(10)
C22 Si3 C24B 129.3(11)
C17 Si3 C24B 108.6(8)
C22B Si3 C24B 99.0(12)
C23B Si3 C23 26.6(10)
C24 Si3 C23 105.4(12)
C22 Si3 C23 103.2(10)
C17 Si3 C23 112.3(9)
C22B Si3 C23 133.1(13)
C24B Si3 C23 91.6(11)
C28 O1 C25 106.6(7)
C28 O1 La1 124.1(5)
C25 O1 La1 124.9(6)
C5 C1 C2 105.6(10)
C5 C1 Si1 127.7(8)
C2 C1 Si1 124.0(9)
C5 C1 La1 75.1(6)
C2 C1 La1 74.9(7)
Si1 C1 La1 129.7(5)
C3 C2 C1 115.7(13)
C3 C2 La1 72.4(9)
C1 C2 La1 76.6(7)
C2 C3 C4 104.0(13)
C2 C3 La1 81.2(9)
C4 C3 La1 76.5(8)
C5 C4 C3 107.2(12)
C5 C4 La1 77.2(7)
C3 C4 La1 72.6(8)
C1 C5 C4 106.9(11)
C1 C5 La1 76.9(7)
C4 C5 La1 73.5(7)
C10 C9 C13 103.7(8)
C10 C9 Si2 128.3(7)
C13 C9 Si2 124.7(7)
C10 C9 La1 73.8(5)
C13 C9 La1 72.7(5)
Si2 C9 La1 133.5(4)
C11 C10 C9 110.7(9)
C11 C10 La1 73.4(6)
C9 C10 La1 78.1(5)
C10 C11 C12 106.5(9)
C10 C11 La1 78.2(6)
C12 C11 La1 74.6(6)
C13 C12 C11 108.3(9)
C13 C12 La1 78.5(6)
C11 C12 La1 76.2(6)
C12 C13 C9 110.7(9)
C12 C13 La1 73.7(6)
C9 C13 La1 78.6(5)
C21 C17 C18 105.4(9)
C21 C17 Si3 129.2(8)
C18 C17 Si3 124.6(8)
C21 C17 La1 75.1(6)
C18 C17 La1 75.2(6)
Si3 C17 La1 122.5(5)
C19 C18 C17 107.5(9)
C19 C18 La1 74.2(7)
C17 C18 La1 75.8(6)
C20 C19 C18 110.4(10)
C20 C19 La1 77.1(7)
C18 C19 La1 77.2(7)
C19 C20 C21 105.8(10)
C19 C20 La1 74.6(7)
C21 C20 La1 75.7(6)
C20 C21 C17 110.9(10)
C20 C21 La1 75.9(6)
C17 C21 La1 76.4(6)
O1 C25 C26 101.9(11)
O1 C25 C26B 104.7(14)
C26 C25 C26B 51.0(13)
C25 C26 C27 96.3(13)
C27 C26B C25 103.2(19)
C26B C27 C28 105.6(15)
C26B C27 C26 51.6(14)
C28 C27 C26 98.5(10)
O1 C28 C27 108.1(8)
Cnt4 La2 O2 100.2
Cnt5 La2 O2 98.9
Cnt6 La2 O2 97.8
Cnt4 La2 Cnt5 120.4
Cnt4 La2 Cnt6 118.0
Cnt5 La2 Cnt6 114.3
O2 La2 C31 123.2(4)
O2 La2 C48 87.2(3)
C31 La2 C48 127.5(4)
O2 La2 C47 115.6(3)
C31 La2 C47 104.9(4)
C48 La2 C47 28.6(3)
O2 La2 C37 124.1(3)
C31 La2 C37 97.2(3)
C48 La2 C37 97.7(3)
C47 La2 C37 83.9(3)
O2 La2 C41 102.1(3)
C31 La2 C41 96.7(3)
C48 La2 C41 119.4(3)
C47 La2 C41 112.7(3)
C37 La2 C41 29.8(3)
O2 La2 C32 98.7(4)
C31 La2 C32 28.9(4)
C48 La2 C32 117.4(4)
C47 La2 C32 107.4(4)
C37 La2 C32 126.0(4)
C41 La2 C32 119.8(4)
O2 La2 C40 77.2(2)
C31 La2 C40 121.8(3)
C48 La2 C40 105.1(3)
C47 La2 C40 112.7(3)
C37 La2 C40 47.6(3)
C41 La2 C40 28.2(3)
C32 La2 C40 137.1(4)
O2 La2 C39 80.8(3)
C31 La2 C39 142.9(3)
C48 La2 C39 76.4(3)
C47 La2 C39 84.9(3)
C37 La2 C39 47.5(3)
C41 La2 C39 47.6(3)
C32 La2 C39 166.2(4)
C40 La2 C39 29.1(3)
O2 La2 C38 108.6(3)
C31 La2 C38 123.4(4)
C48 La2 C38 72.0(3)
C47 La2 C38 67.2(3)
C37 La2 C38 28.9(3)
C41 La2 C38 48.1(3)
C32 La2 C38 151.8(4)
C40 La2 C38 47.6(3)
C39 La2 C38 28.6(3)
O2 La2 C30 113.1(3)
C31 La2 C30 29.7(3)
C48 La2 C30 155.5(3)
C47 La2 C30 128.5(3)
C37 La2 C30 82.5(3)
C41 La2 C30 71.3(3)
C32 La2 C30 48.6(4)
C40 La2 C30 93.2(3)
C39 La2 C30 118.7(3)
C38 La2 C30 111.4(3)
O2 La2 C49 73.7(3)
C31 La2 C49 114.0(3)
C48 La2 C49 28.6(3)
C47 La2 C49 47.3(3)
C37 La2 C49 126.2(3)
C41 La2 C49 146.1(3)
C32 La2 C49 94.0(4)
C40 La2 C49 124.2(3)
C39 La2 C49 99.1(3)
C38 La2 C49 100.3(3)
C30 La2 C49 142.0(3)
O2 La2 C46 118.7(2)
C31 La2 C46 81.5(3)
C48 La2 C46 46.1(3)
C47 La2 C46 28.5(3)
C37 La2 C46 102.8(3)
C41 La2 C46 132.4(3)
C32 La2 C46 79.1(4)
C40 La2 C46 140.7(3)
C39 La2 C46 113.4(3)
C38 La2 C46 93.6(3)
C30 La2 C46 109.8(3)
C49 La2 C46 45.8(3)
O2 La2 C33 78.9(4)
C31 La2 C33 44.2(4)
C48 La2 C33 132.7(4)
C47 La2 C33 131.9(4)
C37 La2 C33 127.5(4)
C41 La2 C33 107.7(3)
C32 La2 C33 26.1(4)
C40 La2 C33 115.2(3)
C39 La2 C33 142.9(3)
C38 La2 C33 155.2(3)
C30 La2 C33 46.0(4)
C49 La2 C33 104.5(4)
C46 La2 C33 103.5(3)
O2 La2 C29 85.8(3)
C31 La2 C29 45.7(3)
C48 La2 C29 160.5(3)
C47 La2 C29 150.4(3)
C37 La2 C29 101.3(3)
C41 La2 C29 79.9(3)
C32 La2 C29 46.2(4)
C40 La2 C29 91.1(3)
C39 La2 C29 120.2(3)
C38 La2 C29 127.5(3)
C30 La2 C29 27.7(3)
C49 La2 C29 132.0(3)
C46 La2 C29 124.0(3)
C33 La2 C29 27.9(3)
O2 La2 C45 92.2(3)
C31 La2 C45 87.1(3)
C48 La2 C45 46.4(3)
C47 La2 C45 47.5(3)
C37 La2 C45 130.1(3)
C41 La2 C45 159.8(3)
C32 La2 C45 71.1(4)
C40 La2 C45 150.5(3)
C39 La2 C45 122.7(3)
C38 La2 C45 113.8(3)
C30 La2 C45 116.2(3)
C49 La2 C45 27.3(3)
C46 La2 C45 28.5(3)
C33 La2 C45 88.9(3)
C29 La2 C45 115.8(3)
C34 Si4 C35B 126.4(15)
C34 Si4 C29 112.1(13)
C35B Si4 C29 119.2(9)
C34 Si4 C35 114.9(16)
C35B Si4 C35 30.3(12)
C29 Si4 C35 112.3(11)
C34 Si4 C36B 49.3(13)
C35B Si4 C36B 119.4(11)
C29 Si4 C36B 109.7(7)
C35 Si4 C36B 137.8(13)
C34 Si4 C36 104.9(18)
C35B Si4 C36 78.1(16)
C29 Si4 C36 103.2(14)
C35 Si4 C36 108.4(17)
C36B Si4 C36 57.0(15)
C34 Si4 C34B 43.9(14)
C35B Si4 C34B 106.8(13)
C29 Si4 C34B 103.8(11)
C35 Si4 C34B 81.0(14)
C36B Si4 C34B 93.1(12)
C36 Si4 C34B 145.2(17)
C42 Si5 C42B 19.6(10)
C42 Si5 C43 109.5(16)
C42B Si5 C43 127.2(14)
C42 Si5 C37 113.8(10)
C42B Si5 C37 110.0(8)
C43 Si5 C37 107.8(11)
C42 Si5 C44 108.5(11)
C42B Si5 C44 92.5(9)
C43 Si5 C44 109.7(12)
C37 Si5 C44 107.5(6)
C42 Si5 C43B 90.1(12)
C42B Si5 C43B 108.8(11)
C43 Si5 C43B 20.3(11)
C37 Si5 C43B 112.4(8)
C44 Si5 C43B 123.5(9)
C42 Si5 C44B 125.9(14)
C42B Si5 C44B 113.0(12)
C43 Si5 C44B 88.5(15)
C37 Si5 C44B 107.6(10)
C44 Si5 C44B 22.9(9)
C43B Si5 C44B 105.0(12)
C50 Si6 C52 109.4(9)
C50 Si6 C45 115.0(8)
C52 Si6 C45 109.5(6)
C50 Si6 C51 110.7(8)
C52 Si6 C51 101.8(6)
C45 Si6 C51 109.6(5)
C56 O2 C53 110.8(8)
C56 O2 La2 121.7(6)
C53 O2 La2 124.2(6)
C30 C29 C33 107.7(10)
C30 C29 Si4 126.9(8)
C33 C29 Si4 123.8(9)
C30 C29 La2 74.1(6)
C33 C29 La2 74.8(7)
Si4 C29 La2 127.8(5)
C29 C30 C31 103.0(10)
C29 C30 La2 78.2(6)
C31 C30 La2 72.1(7)
C32 C31 C30 110.8(12)
C32 C31 La2 78.0(9)
C30 C31 La2 78.2(7)
C33 C32 C31 104.3(15)
C33 C32 La2 78.5(10)
C31 C32 La2 73.1(9)
C32 C33 C29 114.2(14)
C32 C33 La2 75.4(10)
C29 C33 La2 77.3(8)
C38 C37 C41 108.0(8)
C38 C37 Si5 126.5(8)
C41 C37 Si5 124.6(7)
C38 C37 La2 77.4(6)
C41 C37 La2 76.1(5)
Si5 C37 La2 121.4(5)
C39 C38 C37 107.8(9)
C39 C38 La2 75.6(6)
C37 C38 La2 73.7(6)
C38 C39 C40 107.9(8)
C38 C39 La2 75.8(6)
C40 C39 La2 75.1(6)
C41 C40 C39 109.1(8)
C41 C40 La2 75.6(6)
C39 C40 La2 75.8(6)
C40 C41 C37 107.2(9)
C40 C41 La2 76.2(6)
C37 C41 La2 74.1(5)
C49 C45 C46 105.5(10)
C49 C45 Si6 130.5(8)
C46 C45 Si6 121.1(8)
C49 C45 La2 73.2(6)
C46 C45 La2 72.8(6)
Si6 C45 La2 133.4(5)
C47 C46 C45 109.8(10)
C47 C46 La2 73.2(6)
C45 C46 La2 78.6(6)
C48 C47 C46 105.8(10)
C48 C47 La2 74.8(7)
C46 C47 La2 78.3(6)
C47 C48 C49 109.8(10)
C47 C48 La2 76.6(7)
C49 C48 La2 79.0(6)
C45 C49 C48 109.1(10)
C45 C49 La2 79.6(6)
C48 C49 La2 72.4(6)
O2 C53 C54 102.8(8)
C55 C54 C53 103.1(9)
C54 C55 C56 100.4(9)
O2 C56 C55 104.3(9)

loop_
_geom_bond_atom_site_label_1
_geom_bond_atom_site_label_2
_geom_bond_distance
La1 Cnt1 2.593
La1 Cnt2 2.607
La1 Cnt3 2.575
La1 O1 2.559(5)
La1 C3 2.781(15)
La1 C19 2.809(12)
La1 C12 2.811(11)
La1 C11 2.831(10)
La1 C4 2.834(15)
La1 C21 2.838(10)
La1 C20 2.840(11)
La1 C18 2.846(11)
La1 C17 2.854(10)
La1 C13 2.870(9)
La1 C5 2.882(12)
La1 C2 2.883(13)
La1 C10 2.891(9)
La1 C1 2.905(10)
La1 C9 2.946(9)
Si1 C6B 1.65(4)
Si1 C8 1.75(5)
Si1 C7 1.80(2)
Si1 C7B 1.86(6)
Si1 C1 1.865(11)
Si1 C8B 1.89(3)
Si1 C6 2.09(3)
Si2 C14 1.837(14)
Si2 C16 1.856(13)
Si2 C9 1.860(9)
Si2 C15 1.885(15)
Si3 C23B 1.69(2)
Si3 C24 1.71(2)
Si3 C22 1.83(2)
Si3 C17 1.876(11)
Si3 C22B 1.92(3)
Si3 C24B 1.94(2)
Si3 C23 2.00(3)
O1 C28 1.441(12)
O1 C25 1.476(14)
C1 C5 1.399(15)
C1 C2 1.423(16)
C2 C3 1.29(2)
C3 C4 1.50(2)
C4 C5 1.448(18)
C9 C10 1.421(13)
C9 C13 1.441(13)
C10 C11 1.404(14)
C11 C12 1.423(15)
C12 C13 1.367(15)
C17 C21 1.405(14)
C17 C18 1.425(14)
C18 C19 1.394(13)
C19 C20 1.385(15)
C20 C21 1.395(15)
C25 C26 1.52(2)
C25 C26B 1.57(3)
C26 C27 1.62(2)
C26B C27 1.41(3)
C27 C28 1.517(15)
La2 Cnt4 2.616
La2 Cnt5 2.589
La2 Cnt6 2.611
La2 O2 2.569(6)
La2 C31 2.796(14)
La2 C48 2.800(11)
La2 C47 2.822(12)
La2 C37 2.829(10)
La2 C41 2.857(10)
La2 C32 2.859(16)
La2 C40 2.865(10)
La2 C39 2.873(11)
La2 C38 2.876(12)
La2 C30 2.877(11)
La2 C49 2.884(10)
La2 C46 2.888(10)
La2 C33 2.896(15)
La2 C29 2.928(10)
La2 C45 2.963(11)
Si4 C34 1.69(4)
Si4 C35B 1.73(2)
Si4 C29 1.857(11)
Si4 C35 1.91(3)
Si4 C36B 1.97(2)
Si4 C36 1.99(4)
Si4 C34B 2.10(3)
Si5 C42 1.79(3)
Si5 C42B 1.85(2)
Si5 C43 1.87(3)
Si5 C37 1.874(10)
Si5 C44 1.894(17)
Si5 C43B 1.92(2)
Si5 C44B 1.93(3)
Si6 C50 1.79(2)
Si6 C52 1.824(13)
Si6 C45 1.874(11)
Si6 C51 1.974(13)
O2 C56 1.425(14)
O2 C53 1.477(14)
C29 C30 1.389(15)
C29 C33 1.402(18)
C30 C31 1.455(16)
C31 C32 1.41(2)
C32 C33 1.30(2)
C37 C38 1.426(14)
C37 C41 1.463(14)
C38 C39 1.420(13)
C39 C40 1.443(13)
C40 C41 1.395(13)
C45 C49 1.381(15)
C45 C46 1.443(14)
C46 C47 1.407(15)
C47 C48 1.388(16)
C48 C49 1.408(15)
C53 C54 1.557(15)
C54 C55 1.489(16)
C55 C56 1.561(16)
